data_4513186
loop_
_publ_author_name
'Xie, Xiaoke'
'Huynh, Han Vinh'

_publ_section_title
;
 Tunable Dehydrogenative Amidation versus Amination Using a Single
 Ruthenium-NHC Catalyst
;
_journal_issue 7
_journal_name_full 'ACS Catalysis'
_journal_page_first 4143
_journal_paper_doi 10.1021/acscatal.5b00588
_journal_volume 5
_journal_year 2015
_chemical_formula_sum 'C49 H47 Cl F6 N2 P2 Ru'
_chemical_formula_weight 976.35
_chemical_name_systematic
; 
 ? 
;
_space_group_IT_number 2
_symmetry_cell_setting triclinic
_symmetry_space_group_name_Hall '-P 1'
_symmetry_space_group_name_H-M 'P -1'
_atom_sites_solution_hydrogens geom
_atom_sites_solution_primary direct
_atom_sites_solution_secondary difmap
_audit_creation_method SHELXL-97
_cell_angle_alpha 87.763(2)
_cell_angle_beta 85.343(2)
_cell_angle_gamma 75.988(2)
_cell_formula_units_Z 2
_cell_length_a 11.1850(12)
_cell_length_b 12.2337(12)
_cell_length_c 15.7120(16)
_cell_measurement_reflns_used 1752
_cell_measurement_temperature 100(2)
_cell_measurement_theta_max 20.20
_cell_measurement_theta_min 2.21
_cell_volume 2078.7(4)
_computing_cell_refinement 'Bruker SAINT'
_computing_data_collection 'Bruker APEX2'
_computing_data_reduction 'Bruker SAINT'
_computing_molecular_graphics 'Bruker SHELXTL'
_computing_publication_material 'Bruker SHELXTL'
_computing_structure_refinement 'SHELXL-97 (Sheldrick, 1997)'
_computing_structure_solution 'SHELXS-97 (Sheldrick, 1990)'
_diffrn_ambient_temperature 100(2)
_diffrn_measured_fraction_theta_full 0.999
_diffrn_measured_fraction_theta_max 0.999
_diffrn_measurement_device_type 'Bruker APEX-II CCD'
_diffrn_measurement_method '\f and \w scans'
_diffrn_radiation_monochromator graphite
_diffrn_radiation_source 'fine-focus sealed tube'
_diffrn_radiation_type MoK\a
_diffrn_radiation_wavelength 0.71073
_diffrn_reflns_av_R_equivalents 0.0917
_diffrn_reflns_av_sigmaI/netI 0.1084
_diffrn_reflns_limit_h_max 14
_diffrn_reflns_limit_h_min -14
_diffrn_reflns_limit_k_max 15
_diffrn_reflns_limit_k_min -15
_diffrn_reflns_limit_l_max 20
_diffrn_reflns_limit_l_min -20
_diffrn_reflns_number 27571
_diffrn_reflns_theta_full 27.50
_diffrn_reflns_theta_max 27.50
_diffrn_reflns_theta_min 1.72
_diffrn_standards_number 0
_exptl_absorpt_coefficient_mu 0.585
_exptl_absorpt_correction_T_max 0.9438
_exptl_absorpt_correction_T_min 0.8171
_exptl_absorpt_correction_type multi-scan
_exptl_absorpt_process_details 'Sadabs, (Sheldrick 2008)'
_exptl_crystal_colour colourless
_exptl_crystal_density_diffrn 1.560
_exptl_crystal_density_meas ?
_exptl_crystal_density_method 'not measured'
_exptl_crystal_description Rod
_exptl_crystal_F_000 1000
_exptl_crystal_size_max 0.36
_exptl_crystal_size_mid 0.20
_exptl_crystal_size_min 0.10
_refine_diff_density_max 1.137
_refine_diff_density_min -0.911
_refine_diff_density_rms 0.134
_refine_ls_extinction_method none
_refine_ls_goodness_of_fit_ref 1.000
_refine_ls_hydrogen_treatment constr
_refine_ls_matrix_type full
_refine_ls_number_parameters 553
_refine_ls_number_reflns 9544
_refine_ls_number_restraints 12
_refine_ls_restrained_S_all 1.000
_refine_ls_R_factor_all 0.0814
_refine_ls_R_factor_gt 0.0556
_refine_ls_shift/su_max 0.001
_refine_ls_shift/su_mean 0.000
_refine_ls_structure_factor_coef Fsqd
_refine_ls_weighting_details 'calc w=1/[\s^2^(Fo^2^)+(0.0400P)^2^+0.0000P] where P=(Fo^2^+2Fc^2^)/3'
_refine_ls_weighting_scheme calc
_refine_ls_wR_factor_gt 0.1081
_refine_ls_wR_factor_ref 0.1178
_reflns_number_gt 7035
_reflns_number_total 9544
_reflns_threshold_expression >2sigma(I)
_cod_data_source_file cs5b00588_si_002.cif
_cod_data_source_block d018
_cod_depositor_comments
;
The following automatic conversions were performed:

'_symmetry_cell_setting' value 'Triclinic' changed to 'triclinic'
according to
/usr/data/users/saulius/crontab/automatic-downloads/rss-feeds/ACS/lib/dictionaries/cif_core.dic
dictionary named 'cif_core.dic' version 2.4.2 from 2011-04-26.

'_exptl_absorpt_correction_type' value 'Multi-scan' changed to
'multi-scan' according to
/usr/data/users/saulius/crontab/automatic-downloads/rss-feeds/ACS/lib/dictionaries/cif_core.dic
dictionary named 'cif_core.dic' version 2.4.2 from 2011-04-26.

'_exptl_crystal_density_meas' value 'Not Measured' was changed to '?'
- the value is perceived as not measured.

Automatic conversion script
Id: cif_fix_values 3271 2015-04-21 07:52:19Z andrius 

 Adding full bibliography for 4513186--4513187.cif.
;
_cod_original_sg_symbol_H-M P-1
_cod_database_code 4513186

loop_
_symmetry_equiv_pos_as_xyz
'x, y, z'
'-x, -y, -z'

loop_
_atom_site_label
_atom_site_type_symbol
_atom_site_fract_x
_atom_site_fract_y
_atom_site_fract_z
_atom_site_U_iso_or_equiv
_atom_site_adp_type
_atom_site_occupancy
_atom_site_symmetry_multiplicity
_atom_site_calc_flag
_atom_site_refinement_flags
Ru1 Ru 0.47298(3) 0.14679(3) 0.256187(19) 0.00629(9) Uani 1 1 d .
Cl1 Cl 0.43479(8) 0.19522(8) 0.40299(6) 0.00932(19) Uani 1 1 d .
P1 P 0.55872(9) 0.30782(8) 0.24831(6) 0.0078(2) Uani 1 1 d .
N1 N 0.2625(3) 0.3114(3) 0.16809(19) 0.0087(7) Uani 1 1 d .
N2 N 0.1897(3) 0.2571(3) 0.29054(19) 0.0084(7) Uani 1 1 d .
C1 C 0.2964(3) 0.2424(3) 0.2372(2) 0.0069(8) Uani 1 1 d U
C2 C 0.1400(3) 0.3724(3) 0.1787(2) 0.0083(8) Uani 1 1 d .
C3 C 0.0707(4) 0.4537(3) 0.1264(3) 0.0142(9) Uani 1 1 d .
H3 H 0.1040 0.4769 0.0731 0.017 Uiso 1 1 calc R
C4 C -0.0496(4) 0.4985(3) 0.1571(3) 0.0159(9) Uani 1 1 d .
H4 H -0.1007 0.5551 0.1241 0.019 Uiso 1 1 calc R
C5 C -0.0988(4) 0.4637(3) 0.2348(3) 0.0159(9) Uani 1 1 d .
H5 H -0.1821 0.4970 0.2535 0.019 Uiso 1 1 calc R
C6 C -0.0282(3) 0.3813(3) 0.2853(2) 0.0116(8) Uani 1 1 d .
H6 H -0.0619 0.3560 0.3378 0.014 Uiso 1 1 calc R
C7 C 0.0930(3) 0.3376(3) 0.2561(2) 0.0084(8) Uani 1 1 d .
C8 C 0.3390(3) 0.3205(3) 0.0907(2) 0.0097(8) Uani 1 1 d .
H8A H 0.4244 0.2770 0.0986 0.012 Uiso 1 1 calc R
H8B H 0.3411 0.4004 0.0808 0.012 Uiso 1 1 calc R
C9 C 0.2943(3) 0.2781(3) 0.0120(2) 0.0090(8) Uani 1 1 d .
C10 C 0.3446(4) 0.3047(3) -0.0671(2) 0.0144(9) Uani 1 1 d .
H10 H 0.4054 0.3474 -0.0707 0.017 Uiso 1 1 calc R
C11 C 0.3074(4) 0.2701(4) -0.1406(3) 0.0178(9) Uani 1 1 d .
H11 H 0.3430 0.2885 -0.1947 0.021 Uiso 1 1 calc R
C12 C 0.2182(4) 0.2086(3) -0.1361(3) 0.0160(9) Uani 1 1 d .
H12 H 0.1905 0.1867 -0.1869 0.019 Uiso 1 1 calc R
C13 C 0.1696(3) 0.1790(3) -0.0573(3) 0.0148(9) Uani 1 1 d .
H13 H 0.1097 0.1354 -0.0541 0.018 Uiso 1 1 calc R
C14 C 0.2083(3) 0.2130(3) 0.0174(3) 0.0123(8) Uani 1 1 d .
H14 H 0.1759 0.1916 0.0715 0.015 Uiso 1 1 calc R
C15 C 0.1664(3) 0.1802(3) 0.3597(2) 0.0100(8) Uani 1 1 d .
H15A H 0.2408 0.1172 0.3620 0.012 Uiso 1 1 calc R
H15B H 0.0979 0.1479 0.3447 0.012 Uiso 1 1 calc R
C16 C 0.1342(3) 0.2276(3) 0.4483(2) 0.0104(8) Uani 1 1 d U
C17 C 0.1098(3) 0.1536(4) 0.5134(2) 0.0142(9) Uani 1 1 d .
H17 H 0.1142 0.0774 0.5004 0.017 Uiso 1 1 calc R
C18 C 0.0790(4) 0.1891(4) 0.5970(3) 0.0182(9) Uani 1 1 d .
H18 H 0.0619 0.1378 0.6405 0.022 Uiso 1 1 calc R
C19 C 0.0735(3) 0.3005(4) 0.6166(3) 0.0172(9) Uani 1 1 d .
H19 H 0.0540 0.3254 0.6737 0.021 Uiso 1 1 calc R
C20 C 0.0964(3) 0.3738(4) 0.5526(3) 0.0168(9) Uani 1 1 d .
H20 H 0.0908 0.4502 0.5656 0.020 Uiso 1 1 calc R
C21 C 0.1275(3) 0.3384(3) 0.4691(2) 0.0129(8) Uani 1 1 d .
H21 H 0.1444 0.3902 0.4259 0.015 Uiso 1 1 calc R
C22 C 0.5169(3) -0.0405(3) 0.3010(2) 0.0099(8) Uani 1 1 d .
C23 C 0.6285(3) -0.0054(3) 0.2784(2) 0.0104(8) Uani 1 1 d .
H23 H 0.6859 -0.0033 0.3235 0.013 Uiso 1 1 calc R
C24 C 0.6494(3) 0.0405(3) 0.1981(2) 0.0102(8) Uani 1 1 d .
H24 H 0.7220 0.0746 0.1873 0.012 Uiso 1 1 calc R
C25 C 0.5612(3) 0.0565(3) 0.1353(2) 0.0094(8) Uani 1 1 d .
C26 C 0.4475(3) 0.0296(3) 0.1610(2) 0.0098(8) Uani 1 1 d .
H26 H 0.3774 0.0541 0.1235 0.012 Uiso 1 1 calc R
C27 C 0.4254(3) -0.0210(3) 0.2420(2) 0.0099(8) Uani 1 1 d .
H27 H 0.3405 -0.0296 0.2608 0.012 Uiso 1 1 calc R
C28 C 0.5061(3) -0.1002(3) 0.3860(2) 0.0119(8) Uani 1 1 d .
H28 H 0.5485 -0.0654 0.4274 0.014 Uiso 1 1 calc R
C29 C 0.3754(4) -0.0938(4) 0.4238(3) 0.0230(10) Uani 1 1 d .
H29A H 0.3346 -0.0154 0.4371 0.034 Uiso 1 1 calc R
H29B H 0.3781 -0.1402 0.4762 0.034 Uiso 1 1 calc R
H29C H 0.3293 -0.1217 0.3825 0.034 Uiso 1 1 calc R
C30 C 0.5777(4) -0.2238(3) 0.3759(3) 0.0163(9) Uani 1 1 d .
H30A H 0.5364 -0.2612 0.3373 0.024 Uiso 1 1 calc R
H30B H 0.5802 -0.2623 0.4319 0.024 Uiso 1 1 calc R
H30C H 0.6622 -0.2267 0.3523 0.024 Uiso 1 1 calc R
C31 C 0.5933(4) 0.0916(3) 0.0457(2) 0.0132(8) Uani 1 1 d .
H31A H 0.6465 0.0270 0.0155 0.020 Uiso 1 1 calc R
H31B H 0.6371 0.1519 0.0468 0.020 Uiso 1 1 calc R
H31C H 0.5175 0.1190 0.0163 0.020 Uiso 1 1 calc R
C1A C 0.4512(3) 0.4471(3) 0.2544(2) 0.0104(8) Uani 1 1 d .
C2A C 0.3401(3) 0.4589(3) 0.3036(2) 0.0116(8) Uani 1 1 d .
H2A H 0.3213 0.3952 0.3332 0.014 Uiso 1 1 calc R
C3A C 0.2568(4) 0.5625(3) 0.3098(3) 0.0168(9) Uani 1 1 d .
H3A H 0.1802 0.5691 0.3425 0.020 Uiso 1 1 calc R
C4A C 0.2837(4) 0.6566(3) 0.2692(3) 0.0185(9) Uani 1 1 d .
H4A H 0.2256 0.7274 0.2735 0.022 Uiso 1 1 calc R
C5A C 0.3962(4) 0.6475(3) 0.2217(3) 0.0155(9) Uani 1 1 d .
H5A H 0.4155 0.7120 0.1937 0.019 Uiso 1 1 calc R
C6A C 0.4795(4) 0.5439(3) 0.2158(2) 0.0132(8) Uani 1 1 d .
H6A H 0.5573 0.5380 0.1849 0.016 Uiso 1 1 calc R
C1B C 0.6629(3) 0.3169(3) 0.1530(2) 0.0079(8) Uani 1 1 d .
C2B C 0.6201(3) 0.3714(3) 0.0768(2) 0.0107(8) Uani 1 1 d .
H2B H 0.5368 0.4136 0.0766 0.013 Uiso 1 1 calc R
C3B C 0.6957(4) 0.3651(3) 0.0025(2) 0.0125(8) Uani 1 1 d .
H3B H 0.6642 0.4027 -0.0480 0.015 Uiso 1 1 calc R
C4B C 0.8173(4) 0.3043(3) 0.0012(3) 0.0177(9) Uani 1 1 d .
H4B H 0.8689 0.2984 -0.0504 0.021 Uiso 1 1 calc R
C5B C 0.8635(4) 0.2519(3) 0.0758(3) 0.0166(9) Uani 1 1 d .
H5B H 0.9474 0.2110 0.0755 0.020 Uiso 1 1 calc R
C6B C 0.7870(3) 0.2590(3) 0.1511(2) 0.0113(8) Uani 1 1 d .
H6B H 0.8199 0.2237 0.2019 0.014 Uiso 1 1 calc R
C1C C 0.6546(3) 0.3100(3) 0.3377(2) 0.0104(8) Uani 1 1 d .
C2C C 0.6383(4) 0.4041(4) 0.3876(2) 0.0155(9) Uani 1 1 d .
H2C H 0.5789 0.4708 0.3738 0.019 Uiso 1 1 calc R
C3C C 0.7076(4) 0.4024(4) 0.4576(3) 0.0190(10) Uani 1 1 d .
H3C H 0.6944 0.4676 0.4914 0.023 Uiso 1 1 calc R
C4C C 0.7956(4) 0.3067(4) 0.4783(3) 0.0179(9) Uani 1 1 d .
H4C H 0.8431 0.3052 0.5260 0.021 Uiso 1 1 calc R
C5C C 0.8129(4) 0.2122(3) 0.4276(3) 0.0147(9) Uani 1 1 d .
H5C H 0.8743 0.1464 0.4403 0.018 Uiso 1 1 calc R
C6C C 0.7430(3) 0.2125(3) 0.3596(2) 0.0129(8) Uani 1 1 d .
H6C H 0.7545 0.1463 0.3272 0.015 Uiso 1 1 calc R
P2 P 0.07517(10) 0.96408(9) 0.18983(7) 0.0148(2) Uani 1 1 d .
F1 F -0.0584(2) 1.0154(2) 0.23634(17) 0.0303(7) Uani 1 1 d .
F2 F 0.0200(3) 0.9916(2) 0.09925(16) 0.0331(7) Uani 1 1 d .
F3 F 0.2093(2) 0.9125(2) 0.14496(16) 0.0342(7) Uani 1 1 d .
F4 F 0.1307(2) 0.93714(19) 0.28165(14) 0.0190(5) Uani 1 1 d .
F5 F 0.0446(2) 0.84318(19) 0.19181(16) 0.0232(6) Uani 1 1 d .
F6 F 0.1047(3) 1.0860(2) 0.18955(16) 0.0325(7) Uani 1 1 d .

loop_
_atom_site_aniso_label
_atom_site_aniso_U_11
_atom_site_aniso_U_22
_atom_site_aniso_U_33
_atom_site_aniso_U_23
_atom_site_aniso_U_13
_atom_site_aniso_U_12
Ru1 0.00483(15) 0.00814(16) 0.00593(16) -0.00020(12) 0.00018(11) -0.00182(11)
Cl1 0.0092(4) 0.0140(5) 0.0048(4) -0.0004(4) 0.0004(3) -0.0033(4)
P1 0.0073(5) 0.0095(5) 0.0069(5) 0.0000(4) 0.0005(4) -0.0029(4)
N1 0.0097(16) 0.0100(17) 0.0053(16) 0.0010(13) 0.0002(13) -0.0009(13)
N2 0.0086(16) 0.0064(16) 0.0095(17) -0.0018(13) 0.0000(13) -0.0005(13)
C1 0.0087(14) 0.0055(14) 0.0071(14) -0.0027(12) -0.0006(12) -0.0027(12)
C2 0.0091(19) 0.0083(19) 0.0075(19) -0.0020(15) -0.0011(15) -0.0016(15)
C3 0.019(2) 0.010(2) 0.013(2) 0.0042(16) -0.0018(17) -0.0034(17)
C4 0.010(2) 0.014(2) 0.020(2) 0.0006(18) -0.0013(17) 0.0034(17)
C5 0.009(2) 0.019(2) 0.020(2) -0.0052(18) 0.0012(17) -0.0042(17)
C6 0.0086(19) 0.014(2) 0.013(2) -0.0003(16) 0.0007(15) -0.0033(16)
C7 0.0074(18) 0.0076(19) 0.0103(19) -0.0013(15) -0.0048(15) -0.0007(15)
C8 0.0084(19) 0.013(2) 0.0068(19) 0.0018(16) 0.0016(15) -0.0024(16)
C9 0.0054(18) 0.010(2) 0.0090(19) -0.0020(16) -0.0015(15) 0.0033(15)
C10 0.011(2) 0.020(2) 0.011(2) 0.0018(17) -0.0012(16) -0.0014(17)
C11 0.018(2) 0.022(2) 0.009(2) 0.0001(18) 0.0028(17) 0.0029(18)
C12 0.018(2) 0.013(2) 0.013(2) -0.0060(17) -0.0036(17) 0.0047(17)
C13 0.0077(19) 0.012(2) 0.024(2) -0.0045(18) -0.0019(17) 0.0001(16)
C14 0.0087(19) 0.012(2) 0.014(2) 0.0000(17) -0.0004(16) 0.0001(16)
C15 0.0098(19) 0.009(2) 0.011(2) 0.0030(16) 0.0021(15) -0.0040(16)
C16 0.0055(14) 0.0141(15) 0.0112(15) -0.0003(13) -0.0003(12) -0.0016(12)
C17 0.0063(19) 0.019(2) 0.016(2) 0.0037(17) 0.0012(16) -0.0017(16)
C18 0.013(2) 0.029(3) 0.011(2) 0.0100(19) 0.0001(16) -0.0023(18)
C19 0.0056(19) 0.034(3) 0.010(2) -0.0057(19) 0.0003(15) 0.0015(18)
C20 0.010(2) 0.024(2) 0.014(2) -0.0086(18) -0.0013(16) 0.0003(18)
C21 0.011(2) 0.015(2) 0.013(2) -0.0009(17) -0.0011(16) -0.0038(17)
C22 0.012(2) 0.0063(19) 0.011(2) -0.0050(15) 0.0006(15) -0.0006(15)
C23 0.0044(18) 0.010(2) 0.016(2) -0.0025(16) -0.0012(15) 0.0006(15)
C24 0.0069(19) 0.0070(19) 0.016(2) -0.0056(16) 0.0033(15) -0.0005(15)
C25 0.012(2) 0.0053(19) 0.010(2) -0.0016(15) 0.0003(15) -0.0002(15)
C26 0.0108(19) 0.0047(18) 0.013(2) -0.0009(15) -0.0018(15) 0.0011(15)
C27 0.0088(19) 0.0078(19) 0.012(2) -0.0042(16) 0.0047(15) -0.0016(15)
C28 0.014(2) 0.013(2) 0.009(2) 0.0062(16) -0.0025(16) -0.0040(17)
C29 0.016(2) 0.033(3) 0.018(2) 0.018(2) -0.0023(18) -0.005(2)
C30 0.022(2) 0.013(2) 0.011(2) 0.0021(17) -0.0016(17) -0.0010(18)
C31 0.017(2) 0.013(2) 0.009(2) -0.0008(16) 0.0009(16) -0.0020(17)
C1A 0.0086(19) 0.012(2) 0.010(2) -0.0026(16) -0.0009(15) -0.0014(16)
C2A 0.0090(19) 0.013(2) 0.013(2) 0.0004(16) -0.0018(16) -0.0043(16)
C3A 0.011(2) 0.019(2) 0.020(2) -0.0104(18) -0.0003(17) -0.0010(17)
C4A 0.021(2) 0.012(2) 0.019(2) -0.0039(18) -0.0062(18) 0.0038(18)
C5A 0.020(2) 0.012(2) 0.014(2) 0.0012(17) -0.0036(17) -0.0049(18)
C6A 0.015(2) 0.017(2) 0.008(2) -0.0006(16) 0.0016(16) -0.0056(17)
C1B 0.0099(19) 0.0070(19) 0.0080(19) -0.0001(15) -0.0023(15) -0.0038(15)
C2B 0.0087(19) 0.0084(19) 0.015(2) -0.0010(16) -0.0011(16) -0.0027(15)
C3B 0.018(2) 0.012(2) 0.008(2) 0.0008(16) 0.0012(16) -0.0047(17)
C4B 0.018(2) 0.016(2) 0.018(2) -0.0002(18) 0.0093(18) -0.0045(18)
C5B 0.010(2) 0.018(2) 0.021(2) -0.0032(18) 0.0044(17) -0.0025(17)
C6B 0.0090(19) 0.010(2) 0.015(2) 0.0004(16) -0.0003(16) -0.0024(16)
C1C 0.0083(19) 0.017(2) 0.0085(19) 0.0037(16) -0.0018(15) -0.0078(16)
C2C 0.016(2) 0.019(2) 0.013(2) -0.0004(17) -0.0016(17) -0.0061(18)
C3C 0.016(2) 0.032(3) 0.012(2) -0.0088(19) 0.0036(17) -0.011(2)
C4C 0.016(2) 0.032(3) 0.009(2) -0.0012(19) -0.0041(16) -0.0108(19)
C5C 0.011(2) 0.018(2) 0.017(2) 0.0064(18) -0.0024(16) -0.0086(17)
C6C 0.012(2) 0.019(2) 0.011(2) 0.0020(17) -0.0005(16) -0.0092(17)
P2 0.0164(6) 0.0153(6) 0.0153(6) 0.0022(5) -0.0038(4) -0.0081(5)
F1 0.0190(14) 0.0260(15) 0.0388(17) 0.0014(13) -0.0002(12) 0.0076(11)
F2 0.0543(19) 0.0271(15) 0.0250(15) 0.0095(12) -0.0229(13) -0.0187(14)
F3 0.0229(15) 0.0534(19) 0.0281(16) -0.0143(14) 0.0094(12) -0.0140(14)
F4 0.0212(13) 0.0225(14) 0.0143(13) 0.0019(10) -0.0063(10) -0.0058(11)
F5 0.0277(14) 0.0152(13) 0.0315(15) 0.0030(11) -0.0126(12) -0.0117(11)
F6 0.063(2) 0.0251(15) 0.0212(15) 0.0078(12) -0.0127(13) -0.0321(14)

loop_
_atom_type_symbol
_atom_type_description
_atom_type_scat_dispersion_real
_atom_type_scat_dispersion_imag
_atom_type_scat_source
C C 0.0033 0.0016 'International Tables Vol C Tables 4.2.6.8 and 6.1.1.4'
H H 0.0000 0.0000 'International Tables Vol C Tables 4.2.6.8 and 6.1.1.4'
N N 0.0061 0.0033 'International Tables Vol C Tables 4.2.6.8 and 6.1.1.4'
F F 0.0171 0.0103 'International Tables Vol C Tables 4.2.6.8 and 6.1.1.4'
P P 0.1023 0.0942 'International Tables Vol C Tables 4.2.6.8 and 6.1.1.4'
Cl Cl 0.1484 0.1585 'International Tables Vol C Tables 4.2.6.8 and 6.1.1.4'
Ru Ru -1.2594 0.8363 'International Tables Vol C Tables 4.2.6.8 and 6.1.1.4'

loop_
_geom_angle_atom_site_label_1
_geom_angle_atom_site_label_2
_geom_angle_atom_site_label_3
_geom_angle
C1 Ru1 C26 88.33(14)
C1 Ru1 C24 147.24(14)
C26 Ru1 C24 66.12(14)
C1 Ru1 C23 159.76(13)
C26 Ru1 C23 77.79(14)
C24 Ru1 C23 35.98(13)
C1 Ru1 C27 94.77(13)
C26 Ru1 C27 37.20(13)
C24 Ru1 C27 77.45(13)
C23 Ru1 C27 65.30(13)
C1 Ru1 C25 110.66(14)
C26 Ru1 C25 36.91(13)
C24 Ru1 C25 36.98(13)
C23 Ru1 C25 65.96(13)
C27 Ru1 C25 66.53(13)
C1 Ru1 C22 124.02(13)
C26 Ru1 C22 65.62(13)
C24 Ru1 C22 65.07(13)
C23 Ru1 C22 36.39(12)
C27 Ru1 C22 35.75(13)
C25 Ru1 C22 77.68(13)
C1 Ru1 Cl1 87.89(10)
C26 Ru1 Cl1 144.15(10)
C24 Ru1 Cl1 124.86(10)
C23 Ru1 Cl1 94.75(10)
C27 Ru1 Cl1 107.78(10)
C25 Ru1 Cl1 160.65(10)
C22 Ru1 Cl1 87.49(9)
C1 Ru1 P1 92.95(10)
C26 Ru1 P1 133.53(10)
C24 Ru1 P1 90.78(10)
C23 Ru1 P1 107.29(10)
C27 Ru1 P1 167.51(9)
C25 Ru1 P1 101.52(10)
C22 Ru1 P1 141.24(10)
Cl1 Ru1 P1 82.28(3)
C1A P1 C1B 104.62(17)
C1A P1 C1C 102.15(18)
C1B P1 C1C 103.82(16)
C1A P1 Ru1 117.70(13)
C1B P1 Ru1 115.09(12)
C1C P1 Ru1 111.79(13)
C1 N1 C2 111.8(3)
C1 N1 C8 126.3(3)
C2 N1 C8 121.8(3)
C1 N2 C7 110.9(3)
C1 N2 C15 125.4(3)
C7 N2 C15 121.5(3)
N1 C1 N2 104.3(3)
N1 C1 Ru1 126.0(3)
N2 C1 Ru1 129.5(3)
C7 C2 C3 123.0(3)
C7 C2 N1 106.4(3)
C3 C2 N1 130.6(3)
C4 C3 C2 115.5(4)
C4 C3 H3 122.2
C2 C3 H3 122.2
C3 C4 C5 122.2(4)
C3 C4 H4 118.9
C5 C4 H4 118.9
C6 C5 C4 121.2(4)
C6 C5 H5 119.4
C4 C5 H5 119.4
C7 C6 C5 117.1(4)
C7 C6 H6 121.5
C5 C6 H6 121.5
C6 C7 C2 121.0(3)
C6 C7 N2 132.5(4)
C2 C7 N2 106.5(3)
N1 C8 C9 113.5(3)
N1 C8 H8A 108.9
C9 C8 H8A 108.9
N1 C8 H8B 108.9
C9 C8 H8B 108.9
H8A C8 H8B 107.7
C10 C9 C14 119.6(4)
C10 C9 C8 117.7(3)
C14 C9 C8 122.6(3)
C11 C10 C9 120.7(4)
C11 C10 H10 119.6
C9 C10 H10 119.6
C10 C11 C12 120.0(4)
C10 C11 H11 120.0
C12 C11 H11 120.0
C13 C12 C11 119.8(4)
C13 C12 H12 120.1
C11 C12 H12 120.1
C12 C13 C14 120.2(4)
C12 C13 H13 119.9
C14 C13 H13 119.9
C9 C14 C13 119.6(4)
C9 C14 H14 120.2
C13 C14 H14 120.2
N2 C15 C16 117.5(3)
N2 C15 H15A 107.9
C16 C15 H15A 107.9
N2 C15 H15B 107.9
C16 C15 H15B 107.9
H15A C15 H15B 107.2
C21 C16 C17 118.2(4)
C21 C16 C15 125.0(3)
C17 C16 C15 116.8(3)
C18 C17 C16 121.2(4)
C18 C17 H17 119.4
C16 C17 H17 119.4
C17 C18 C19 119.6(4)
C17 C18 H18 120.2
C19 C18 H18 120.2
C20 C19 C18 119.3(4)
C20 C19 H19 120.3
C18 C19 H19 120.3
C19 C20 C21 121.1(4)
C19 C20 H20 119.5
C21 C20 H20 119.5
C20 C21 C16 120.5(4)
C20 C21 H21 119.8
C16 C21 H21 119.8
C27 C22 C23 118.6(3)
C27 C22 C28 123.7(3)
C23 C22 C28 117.7(3)
C27 C22 Ru1 70.1(2)
C23 C22 Ru1 69.5(2)
C28 C22 Ru1 134.4(3)
C24 C23 C22 120.7(3)
C24 C23 Ru1 71.0(2)
C22 C23 Ru1 74.1(2)
C24 C23 H23 119.3
C22 C23 H23 119.3
Ru1 C23 H23 119.3
C23 C24 C25 122.1(3)
C23 C24 Ru1 73.0(2)
C25 C24 Ru1 72.8(2)
C23 C24 H24 118.6
C25 C24 H24 118.6
Ru1 C24 H24 118.6
C26 C25 C24 116.4(3)
C26 C25 C31 122.8(3)
C24 C25 C31 120.7(3)
C26 C25 Ru1 68.7(2)
C24 C25 Ru1 70.2(2)
C31 C25 Ru1 135.5(3)
C25 C26 C27 122.3(3)
C25 C26 Ru1 74.3(2)
C27 C26 Ru1 74.1(2)
C25 C26 H26 118.7
C27 C26 H26 118.7
Ru1 C26 H26 118.7
C22 C27 C26 119.6(3)
C22 C27 Ru1 74.2(2)
C26 C27 Ru1 68.7(2)
C22 C27 H27 119.8
C26 C27 H27 119.8
Ru1 C27 H27 119.8
C22 C28 C29 115.7(3)
C22 C28 C30 108.0(3)
C29 C28 C30 110.3(3)
C22 C28 H28 107.5
C29 C28 H28 107.5
C30 C28 H28 107.5
C28 C29 H29A 109.5
C28 C29 H29B 109.5
H29A C29 H29B 109.5
C28 C29 H29C 109.5
H29A C29 H29C 109.5
H29B C29 H29C 109.5
C28 C30 H30A 109.5
C28 C30 H30B 109.5
H30A C30 H30B 109.5
C28 C30 H30C 109.5
H30A C30 H30C 109.5
H30B C30 H30C 109.5
C25 C31 H31A 109.5
C25 C31 H31B 109.5
H31A C31 H31B 109.5
C25 C31 H31C 109.5
H31A C31 H31C 109.5
H31B C31 H31C 109.5
C2A C1A C6A 118.3(4)
C2A C1A P1 118.8(3)
C6A C1A P1 122.8(3)
C3A C2A C1A 120.4(4)
C3A C2A H2A 119.8
C1A C2A H2A 119.8
C4A C3A C2A 120.7(4)
C4A C3A H3A 119.6
C2A C3A H3A 119.6
C3A C4A C5A 119.8(4)
C3A C4A H4A 120.1
C5A C4A H4A 120.1
C6A C5A C4A 119.4(4)
C6A C5A H5A 120.3
C4A C5A H5A 120.3
C5A C6A C1A 121.2(4)
C5A C6A H6A 119.4
C1A C6A H6A 119.4
C6B C1B C2B 117.1(3)
C6B C1B P1 120.2(3)
C2B C1B P1 122.3(3)
C3B C2B C1B 121.8(4)
C3B C2B H2B 119.1
C1B C2B H2B 119.1
C2B C3B C4B 120.2(4)
C2B C3B H3B 119.9
C4B C3B H3B 119.9
C3B C4B C5B 119.5(4)
C3B C4B H4B 120.2
C5B C4B H4B 120.2
C4B C5B C6B 120.2(4)
C4B C5B H5B 119.9
C6B C5B H5B 119.9
C5B C6B C1B 121.1(4)
C5B C6B H6B 119.4
C1B C6B H6B 119.4
C2C C1C C6C 118.2(4)
C2C C1C P1 121.9(3)
C6C C1C P1 119.8(3)
C1C C2C C3C 121.1(4)
C1C C2C H2C 119.4
C3C C2C H2C 119.4
C4C C3C C2C 120.5(4)
C4C C3C H3C 119.8
C2C C3C H3C 119.8
C3C C4C C5C 118.4(4)
C3C C4C H4C 120.8
C5C C4C H4C 120.8
C6C C5C C4C 121.4(4)
C6C C5C H5C 119.3
C4C C5C H5C 119.3
C5C C6C C1C 120.4(4)
C5C C6C H6C 119.8
C1C C6C H6C 119.8
F2 P2 F5 90.40(14)
F2 P2 F3 90.71(15)
F5 P2 F3 90.55(15)
F2 P2 F1 90.25(15)
F5 P2 F1 89.47(14)
F3 P2 F1 179.04(16)
F2 P2 F6 90.26(14)
F5 P2 F6 178.96(16)
F3 P2 F6 90.24(15)
F1 P2 F6 89.73(15)
F2 P2 F4 179.59(16)
F5 P2 F4 89.95(13)
F3 P2 F4 89.50(14)
F1 P2 F4 89.54(14)
F6 P2 F4 89.38(13)

loop_
_geom_bond_atom_site_label_1
_geom_bond_atom_site_label_2
_geom_bond_distance
Ru1 C1 2.076(4)
Ru1 C26 2.192(4)
Ru1 C24 2.230(4)
Ru1 C23 2.256(4)
Ru1 C27 2.264(4)
Ru1 C25 2.265(4)
Ru1 C22 2.317(4)
Ru1 Cl1 2.3828(9)
Ru1 P1 2.3860(10)
P1 C1A 1.833(4)
P1 C1B 1.839(4)
P1 C1C 1.840(4)
N1 C1 1.369(4)
N1 C2 1.393(4)
N1 C8 1.445(4)
N2 C1 1.380(4)
N2 C7 1.404(4)
N2 C15 1.459(4)
C2 C7 1.379(5)
C2 C3 1.390(5)
C3 C4 1.379(5)
C3 H3 0.9500
C4 C5 1.392(5)
C4 H4 0.9500
C5 C6 1.387(5)
C5 H5 0.9500
C6 C7 1.379(5)
C6 H6 0.9500
C8 C9 1.524(5)
C8 H8A 0.9900
C8 H8B 0.9900
C9 C10 1.383(5)
C9 C14 1.385(5)
C10 C11 1.374(5)
C10 H10 0.9500
C11 C12 1.384(6)
C11 H11 0.9500
C12 C13 1.381(5)
C12 H12 0.9500
C13 C14 1.395(5)
C13 H13 0.9500
C14 H14 0.9500
C15 C16 1.512(5)
C15 H15A 0.9900
C15 H15B 0.9900
C16 C21 1.389(5)
C16 C17 1.395(5)
C17 C18 1.389(5)
C17 H17 0.9500
C18 C19 1.395(6)
C18 H18 0.9500
C19 C20 1.371(6)
C19 H19 0.9500
C20 C21 1.388(5)
C20 H20 0.9500
C21 H21 0.9500
C22 C27 1.407(5)
C22 C23 1.430(5)
C22 C28 1.507(5)
C23 C24 1.386(5)
C23 H23 1.0000
C24 C25 1.426(5)
C24 H24 1.0000
C25 C26 1.413(5)
C25 C31 1.497(5)
C26 C27 1.423(5)
C26 H26 1.0000
C27 H27 1.0000
C28 C29 1.517(5)
C28 C30 1.538(5)
C28 H28 1.0000
C29 H29A 0.9800
C29 H29B 0.9800
C29 H29C 0.9800
C30 H30A 0.9800
C30 H30B 0.9800
C30 H30C 0.9800
C31 H31A 0.9800
C31 H31B 0.9800
C31 H31C 0.9800
C1A C2A 1.389(5)
C1A C6A 1.401(5)
C2A C3A 1.381(5)
C2A H2A 0.9500
C3A C4A 1.379(6)
C3A H3A 0.9500
C4A C5A 1.392(6)
C4A H4A 0.9500
C5A C6A 1.381(5)
C5A H5A 0.9500
C6A H6A 0.9500
C1B C6B 1.395(5)
C1B C2B 1.409(5)
C2B C3B 1.378(5)
C2B H2B 0.9500
C3B C4B 1.381(5)
C3B H3B 0.9500
C4B C5B 1.390(6)
C4B H4B 0.9500
C5B C6B 1.395(5)
C5B H5B 0.9500
C6B H6B 0.9500
C1C C2C 1.385(5)
C1C C6C 1.403(5)
C2C C3C 1.393(5)
C2C H2C 0.9500
C3C C4C 1.382(6)
C3C H3C 0.9500
C4C C5C 1.395(6)
C4C H4C 0.9500
C5C C6C 1.374(5)
C5C H5C 0.9500
C6C H6C 0.9500
P2 F2 1.589(3)
P2 F5 1.595(2)
P2 F3 1.597(3)
P2 F1 1.602(3)
P2 F6 1.603(3)
P2 F4 1.608(2)
